data_1508074
loop_
_publ_author_name
'Thomson, Robert K.'
'Cantat, Thibault'
'Scott, Brian L.'
'Morris, David E.'
'Batista, Enrique R.'
'Kiplinger, Jaqueline L.'

_publ_section_title
;
 Uranium azide photolysis results in C-H bond activation and provides
 evidence for a terminal uranium nitride.
;
_journal_issue 9
_journal_name_full 'Nature chemistry'
_journal_page_first 723
_journal_page_last 729
_journal_paper_doi 10.1038/nchem.705
_journal_volume 2
_journal_year 2010
_chemical_formula_sum 'C26 H48 N2 Si2 U'
_chemical_formula_weight 682.87
_chemical_name_systematic
; 
 ? 
;
_space_group_IT_number 88
_symmetry_cell_setting tetragonal
_symmetry_space_group_name_Hall '-I 4ad'
_symmetry_space_group_name_H-M 'I 41/a :2'
_atom_sites_solution_hydrogens geom
_atom_sites_solution_primary direct
_atom_sites_solution_secondary difmap
_audit_creation_method SHELXL-97
_cell_angle_alpha 90.00
_cell_angle_beta 90.00
_cell_angle_gamma 90.00
_cell_formula_units_Z 32
_cell_length_a 31.4069(19)
_cell_length_b 31.4069(19)
_cell_length_c 23.029(3)
_cell_measurement_temperature 140(1)
_cell_volume 22716(4)
_computing_cell_refinement 'SAINT+, v. 7.06 (Bruker AXS, 2001)'
_computing_data_collection 'APEX II, v. 1.08 (Bruker AXS, 2003)'
_computing_data_reduction 'SAINT+, v. 7.06 (Bruker AXS, 2001)'
_computing_molecular_graphics 'SHELXTL, v. 6.10, (Bruker AXS, 2000)'
_computing_publication_material 'SHELXTL, v. 6.10, (Bruker AXS, 2000)'
_computing_structure_refinement 'SHELXL-97 (Sheldrick, 1997)'
_computing_structure_solution 'SHELXS-97 (Sheldrick, 1990)'
_diffrn_ambient_temperature 140(1)
_diffrn_measured_fraction_theta_full 1.000
_diffrn_measured_fraction_theta_max 0.961
_diffrn_measurement_device_type 'Bruker D8 with APEXII CCD'
_diffrn_measurement_method '\w scans'
_diffrn_radiation_monochromator graphite
_diffrn_radiation_source 'fine-focus sealed tube'
_diffrn_radiation_type MoK\a
_diffrn_radiation_wavelength 0.71073
_diffrn_reflns_av_R_equivalents 0.0844
_diffrn_reflns_av_sigmaI/netI 0.0499
_diffrn_reflns_limit_h_max 41
_diffrn_reflns_limit_h_min -41
_diffrn_reflns_limit_k_max 41
_diffrn_reflns_limit_k_min -41
_diffrn_reflns_limit_l_max 30
_diffrn_reflns_limit_l_min -29
_diffrn_reflns_number 124755
_diffrn_reflns_theta_full 25.00
_diffrn_reflns_theta_max 28.45
_diffrn_reflns_theta_min 1.99
_diffrn_standards_decay_% 0
_diffrn_standards_interval_count 0
_diffrn_standards_interval_time 0
_diffrn_standards_number 0
_exptl_absorpt_coefficient_mu 5.816
_exptl_absorpt_correction_T_max 0.3892
_exptl_absorpt_correction_T_min 0.3131
_exptl_absorpt_correction_type multi-scan
_exptl_absorpt_process_details 'SADABS 2.03 (Sheldrick, 2001)'
_exptl_crystal_colour orange
_exptl_crystal_density_diffrn 1.597
_exptl_crystal_density_method 'not measured'
_exptl_crystal_description block
_exptl_crystal_F_000 10816
_exptl_crystal_size_max 0.26
_exptl_crystal_size_mid 0.24
_exptl_crystal_size_min 0.20
_refine_diff_density_max 0.860
_refine_diff_density_min -0.921
_refine_diff_density_rms 0.129
_refine_ls_extinction_method none
_refine_ls_goodness_of_fit_ref 1.014
_refine_ls_hydrogen_treatment mixed
_refine_ls_matrix_type full
_refine_ls_number_parameters 595
_refine_ls_number_reflns 13773
_refine_ls_number_restraints 0
_refine_ls_restrained_S_all 1.014
_refine_ls_R_factor_all 0.0478
_refine_ls_R_factor_gt 0.0294
_refine_ls_shift/su_max 0.039
_refine_ls_shift/su_mean 0.000
_refine_ls_structure_factor_coef Fsqd
_refine_ls_weighting_details 'calc w=1/[\s^2^(Fo^2^)+(0.0356P)^2^+0.0000P] where P=(Fo^2^+2Fc^2^)/3'
_refine_ls_weighting_scheme calc
_refine_ls_wR_factor_gt 0.0670
_refine_ls_wR_factor_ref 0.0737
_reflns_number_gt 10829
_reflns_number_total 13773
_reflns_threshold_expression >2sigma(I)
_cod_data_source_file nchem.705-s5.cif
_cod_data_source_block apx795
_cod_original_cell_volume 22716(3)
_cod_original_sg_symbol_H-M 'I 41/a'
_cod_database_code 1508074

loop_
_symmetry_equiv_pos_as_xyz
'x, y, z'
'-x+1/2, -y, z+1/2'
'-y+3/4, x+1/4, z+1/4'
'y+3/4, -x+3/4, z+3/4'
'x+1/2, y+1/2, z+1/2'
'-x+1, -y+1/2, z+1'
'-y+5/4, x+3/4, z+3/4'
'y+5/4, -x+5/4, z+5/4'
'-x, -y, -z'
'x-1/2, y, -z-1/2'
'y-3/4, -x-1/4, -z-1/4'
'-y-3/4, x-3/4, -z-3/4'
'-x+1/2, -y+1/2, -z+1/2'
'x, y+1/2, -z'
'y-1/4, -x+1/4, -z+1/4'
'-y-1/4, x-1/4, -z-1/4'

loop_
_atom_site_label
_atom_site_type_symbol
_atom_site_fract_x
_atom_site_fract_y
_atom_site_fract_z
_atom_site_U_iso_or_equiv
_atom_site_adp_type
_atom_site_occupancy
_atom_site_symmetry_multiplicity
_atom_site_calc_flag
_atom_site_refinement_flags
U1 U 0.377675(4) 0.861968(4) 0.051756(5) 0.01276(4) Uani 1 1 d .
U2 U 0.380514(4) 0.894066(4) 0.557634(6) 0.01366(4) Uani 1 1 d .
Si1 Si 0.36106(3) 0.86121(3) -0.09204(4) 0.0190(2) Uani 1 1 d .
Si2 Si 0.45402(4) 0.85286(4) -0.07009(5) 0.0204(2) Uani 1 1 d .
Si3 Si 0.41517(4) 0.89989(4) 0.41981(5) 0.0264(3) Uani 1 1 d .
Si4 Si 0.32079(4) 0.90380(4) 0.42119(6) 0.0308(3) Uani 1 1 d .
N1 N 0.40272(9) 0.85782(10) -0.04299(12) 0.0159(6) Uani 1 1 d .
N2 N 0.43525(10) 0.84271(10) 0.09874(14) 0.0184(7) Uani 1 1 d .
H2 H 0.4584(19) 0.8546(19) 0.106(3) 0.080 Uiso 1 1 d .
N3 N 0.36865(10) 0.89982(10) 0.45901(14) 0.0201(7) Uani 1 1 d .
N4 N 0.31556(11) 0.87839(11) 0.58650(16) 0.0265(8) Uani 1 1 d .
H4 H 0.2916(19) 0.8934(19) 0.595(3) 0.080 Uiso 1 1 d .
C1 C 0.31508(12) 0.80390(11) 0.09298(16) 0.0184(8) Uani 1 1 d .
C2 C 0.34976(12) 0.80568(12) 0.13229(16) 0.0175(8) Uani 1 1 d .
C3 C 0.38572(12) 0.78776(11) 0.10439(15) 0.0164(8) Uani 1 1 d .
C4 C 0.37345(12) 0.77477(11) 0.04755(15) 0.0165(8) Uani 1 1 d .
C5 C 0.32965(12) 0.78434(11) 0.04131(16) 0.0172(8) Uani 1 1 d .
C6 C 0.26921(12) 0.81403(13) 0.10569(18) 0.0273(9) Uani 1 1 d .
H6A H 0.2575 0.8303 0.0742 0.041 Uiso 1 1 calc R
H6B H 0.2674 0.8302 0.1409 0.041 Uiso 1 1 calc R
H6C H 0.2535 0.7880 0.1100 0.041 Uiso 1 1 calc R
C7 C 0.34706(14) 0.81818(13) 0.19544(15) 0.0250(9) Uani 1 1 d .
H7A H 0.3381 0.7941 0.2180 0.038 Uiso 1 1 calc R
H7B H 0.3268 0.8409 0.1999 0.038 Uiso 1 1 calc R
H7C H 0.3745 0.8275 0.2086 0.038 Uiso 1 1 calc R
C8 C 0.43086(12) 0.79894(12) 0.12097(17) 0.0222(9) Uani 1 1 d .
H8A H 0.4348 0.7979 0.1627 0.027 Uiso 1 1 calc R
H8B H 0.4511 0.7799 0.1026 0.027 Uiso 1 1 calc R
C9 C 0.40089(12) 0.75191(12) 0.00432(17) 0.0240(9) Uani 1 1 d .
H9A H 0.3884 0.7248 -0.0046 0.036 Uiso 1 1 calc R
H9B H 0.4288 0.7477 0.0204 0.036 Uiso 1 1 calc R
H9C H 0.4030 0.7686 -0.0305 0.036 Uiso 1 1 calc R
C10 C 0.30113(13) 0.76872(13) -0.00617(18) 0.0275(9) Uani 1 1 d .
H10A H 0.2807 0.7491 0.0096 0.041 Uiso 1 1 calc R
H10B H 0.3179 0.7546 -0.0352 0.041 Uiso 1 1 calc R
H10C H 0.2865 0.7924 -0.0234 0.041 Uiso 1 1 calc R
C11 C 0.33657(12) 0.94119(12) 0.06777(17) 0.0220(9) Uani 1 1 d .
C12 C 0.37676(12) 0.94950(11) 0.04311(15) 0.0173(8) Uani 1 1 d .
C13 C 0.40813(12) 0.93924(11) 0.08541(16) 0.0163(8) Uani 1 1 d .
C14 C 0.38703(13) 0.92504(11) 0.13612(16) 0.0190(8) Uani 1 1 d .
C15 C 0.34311(13) 0.92610(11) 0.12511(17) 0.0203(8) Uani 1 1 d .
C16 C 0.29357(14) 0.95354(15) 0.0446(2) 0.0382(12) Uani 1 1 d .
H16A H 0.2968 0.9661 0.0069 0.057 Uiso 1 1 calc R
H16B H 0.2806 0.9738 0.0704 0.057 Uiso 1 1 calc R
H16C H 0.2759 0.9287 0.0419 0.057 Uiso 1 1 calc R
C17 C 0.38597(15) 0.97049(13) -0.01371(17) 0.0305(10) Uani 1 1 d .
H17A H 0.3607 0.9704 -0.0372 0.046 Uiso 1 1 calc R
H17B H 0.4082 0.9553 -0.0333 0.046 Uiso 1 1 calc R
H17C H 0.3949 0.9993 -0.0071 0.046 Uiso 1 1 calc R
C18 C 0.45502(12) 0.94763(14) 0.0793(2) 0.0312(10) Uani 1 1 d .
H18A H 0.4603 0.9776 0.0827 0.047 Uiso 1 1 calc R
H18B H 0.4645 0.9379 0.0419 0.047 Uiso 1 1 calc R
H18C H 0.4702 0.9327 0.1092 0.047 Uiso 1 1 calc R
C19 C 0.40850(16) 0.91696(13) 0.19347(17) 0.0320(10) Uani 1 1 d .
H19A H 0.4165 0.9436 0.2107 0.048 Uiso 1 1 calc R
H19B H 0.4334 0.8999 0.1875 0.048 Uiso 1 1 calc R
H19C H 0.3892 0.9023 0.2189 0.048 Uiso 1 1 calc R
C20 C 0.30739(15) 0.92133(15) 0.1688(2) 0.0407(12) Uani 1 1 d .
H20A H 0.3187 0.9106 0.2047 0.061 Uiso 1 1 calc R
H20B H 0.2865 0.9018 0.1540 0.061 Uiso 1 1 calc R
H20C H 0.2944 0.9486 0.1754 0.061 Uiso 1 1 calc R
C21 C 0.35058(14) 0.81101(13) -0.13429(17) 0.0273(9) Uani 1 1 d .
H21A H 0.3683 0.8105 -0.1683 0.041 Uiso 1 1 calc R
H21B H 0.3212 0.8101 -0.1457 0.041 Uiso 1 1 calc R
H21C H 0.3570 0.7867 -0.1105 0.041 Uiso 1 1 calc R
C22 C 0.31073(12) 0.87547(13) -0.05168(16) 0.0225(9) Uani 1 1 d .
H22A H 0.3094 0.8596 -0.0161 0.034 Uiso 1 1 calc R
H22B H 0.2865 0.8686 -0.0753 0.034 Uiso 1 1 calc R
H22C H 0.3107 0.9054 -0.0432 0.034 Uiso 1 1 calc R
C23 C 0.36710(15) 0.90340(14) -0.14857(17) 0.0323(10) Uani 1 1 d .
H23A H 0.3701 0.9306 -0.1301 0.048 Uiso 1 1 calc R
H23B H 0.3424 0.9036 -0.1731 0.048 Uiso 1 1 calc R
H23C H 0.3919 0.8976 -0.1716 0.048 Uiso 1 1 calc R
C24 C 0.45696(14) 0.81957(15) -0.13753(18) 0.0349(11) Uani 1 1 d .
H24A H 0.4453 0.7919 -0.1298 0.052 Uiso 1 1 calc R
H24B H 0.4861 0.8168 -0.1494 0.052 Uiso 1 1 calc R
H24C H 0.4409 0.8330 -0.1679 0.052 Uiso 1 1 calc R
C25 C 0.49155(13) 0.82674(15) -0.01925(19) 0.0347(11) Uani 1 1 d .
H25A H 0.4935 0.8432 0.0158 0.052 Uiso 1 1 calc R
H25B H 0.5192 0.8249 -0.0370 0.052 Uiso 1 1 calc R
H25C H 0.4815 0.7987 -0.0102 0.052 Uiso 1 1 calc R
C26 C 0.47767(14) 0.90559(13) -0.08933(19) 0.0324(10) Uani 1 1 d .
H26A H 0.4595 0.9199 -0.1166 0.049 Uiso 1 1 calc R
H26B H 0.5052 0.9014 -0.1064 0.049 Uiso 1 1 calc R
H26C H 0.4804 0.9226 -0.0549 0.049 Uiso 1 1 calc R
C27 C 0.42174(12) 0.81384(12) 0.54936(17) 0.0207(8) Uani 1 1 d .
C28 C 0.37805(13) 0.80816(11) 0.54041(16) 0.0197(8) Uani 1 1 d .
C29 C 0.35706(12) 0.81768(11) 0.59354(16) 0.0175(8) Uani 1 1 d .
C30 C 0.38833(13) 0.82868(12) 0.63503(16) 0.0201(8) Uani 1 1 d .
C31 C 0.42800(12) 0.82662(12) 0.60729(18) 0.0224(9) Uani 1 1 d .
C32 C 0.45688(13) 0.79935(13) 0.50907(19) 0.0315(10) Uani 1 1 d .
H32A H 0.4828 0.8138 0.5189 0.047 Uiso 1 1 calc R
H32B H 0.4492 0.8058 0.4697 0.047 Uiso 1 1 calc R
H32C H 0.4609 0.7692 0.5131 0.047 Uiso 1 1 calc R
C33 C 0.35637(14) 0.79070(13) 0.48634(17) 0.0279(10) Uani 1 1 d .
H33A H 0.3607 0.8100 0.4545 0.042 Uiso 1 1 calc R
H33B H 0.3264 0.7877 0.4935 0.042 Uiso 1 1 calc R
H33C H 0.3683 0.7634 0.4768 0.042 Uiso 1 1 calc R
C34 C 0.31112(12) 0.83253(13) 0.59940(19) 0.0265(9) Uani 1 1 d .
H34A H 0.2927 0.8185 0.5716 0.032 Uiso 1 1 calc R
H34B H 0.3003 0.8278 0.6383 0.032 Uiso 1 1 calc R
C35 C 0.37926(16) 0.83601(14) 0.69835(16) 0.0331(11) Uani 1 1 d .
H35A H 0.3707 0.8097 0.7161 0.050 Uiso 1 1 calc R
H35B H 0.3568 0.8566 0.7023 0.050 Uiso 1 1 calc R
H35C H 0.4045 0.8465 0.7171 0.050 Uiso 1 1 calc R
C36 C 0.47062(14) 0.83101(14) 0.6365(2) 0.0332(11) Uani 1 1 d .
H36A H 0.4832 0.8034 0.6411 0.050 Uiso 1 1 calc R
H36B H 0.4669 0.8439 0.6739 0.050 Uiso 1 1 calc R
H36C H 0.4889 0.8485 0.6131 0.050 Uiso 1 1 calc R
C37 C 0.35646(12) 0.97367(12) 0.59075(17) 0.0211(8) Uani 1 1 d .
C38 C 0.39558(13) 0.98102(12) 0.56243(16) 0.0205(8) Uani 1 1 d .
C39 C 0.42856(12) 0.96435(12) 0.59811(17) 0.0217(8) Uani 1 1 d .
C40 C 0.40875(13) 0.94748(12) 0.64853(16) 0.0223(9) Uani 1 1 d .
C41 C 0.36497(13) 0.95394(12) 0.64455(17) 0.0239(9) Uani 1 1 d .
C42 C 0.31372(14) 0.99016(14) 0.5714(2) 0.0350(11) Uani 1 1 d .
H42A H 0.2928 0.9680 0.5751 0.052 Uiso 1 1 calc R
H42B H 0.3154 0.9990 0.5315 0.052 Uiso 1 1 calc R
H42C H 0.3057 1.0140 0.5951 0.052 Uiso 1 1 calc R
C43 C 0.40159(14) 1.00704(13) 0.50757(19) 0.0297(10) Uani 1 1 d .
H43A H 0.3814 0.9980 0.4788 0.044 Uiso 1 1 calc R
H43B H 0.4300 1.0030 0.4931 0.044 Uiso 1 1 calc R
H43C H 0.3972 1.0366 0.5161 0.044 Uiso 1 1 calc R
C44 C 0.47593(13) 0.97019(14) 0.5914(2) 0.0324(10) Uani 1 1 d .
H44A H 0.4862 0.9891 0.6211 0.049 Uiso 1 1 calc R
H44B H 0.4819 0.9821 0.5540 0.049 Uiso 1 1 calc R
H44C H 0.4899 0.9431 0.5950 0.049 Uiso 1 1 calc R
C45 C 0.43357(16) 0.93338(14) 0.70146(18) 0.0352(11) Uani 1 1 d .
H45A H 0.4442 0.9579 0.7216 0.053 Uiso 1 1 calc R
H45B H 0.4570 0.9158 0.6896 0.053 Uiso 1 1 calc R
H45C H 0.4152 0.9175 0.7268 0.053 Uiso 1 1 calc R
C46 C 0.33252(15) 0.94672(14) 0.69167(18) 0.0338(11) Uani 1 1 d .
H46A H 0.3468 0.9395 0.7272 0.051 Uiso 1 1 calc R
H46B H 0.3139 0.9239 0.6806 0.051 Uiso 1 1 calc R
H46C H 0.3162 0.9722 0.6973 0.051 Uiso 1 1 calc R
C47 C 0.42483(17) 0.85180(14) 0.37313(19) 0.0412(12) Uani 1 1 d .
H47A H 0.4159 0.8267 0.3936 0.062 Uiso 1 1 calc R
H47B H 0.4546 0.8498 0.3642 0.062 Uiso 1 1 calc R
H47C H 0.4089 0.8544 0.3378 0.062 Uiso 1 1 calc R
C48 C 0.42095(17) 0.94626(15) 0.36895(19) 0.0424(13) Uani 1 1 d .
H48A H 0.4027 0.9422 0.3360 0.064 Uiso 1 1 calc R
H48B H 0.4500 0.9482 0.3561 0.064 Uiso 1 1 calc R
H48C H 0.4132 0.9720 0.3887 0.064 Uiso 1 1 calc R
C49 C 0.46067(13) 0.90500(14) 0.47273(19) 0.0317(10) Uani 1 1 d .
H49A H 0.4622 0.9338 0.4867 0.048 Uiso 1 1 calc R
H49B H 0.4869 0.8978 0.4536 0.048 Uiso 1 1 calc R
H49C H 0.4562 0.8860 0.5048 0.048 Uiso 1 1 calc R
C50 C 0.27330(16) 0.8864(2) 0.4615(3) 0.0661(19) Uani 1 1 d .
H50A H 0.2774 0.8579 0.4752 0.099 Uiso 1 1 calc R
H50B H 0.2489 0.8873 0.4364 0.099 Uiso 1 1 calc R
H50C H 0.2688 0.9051 0.4940 0.099 Uiso 1 1 calc R
C51 C 0.3206(2) 0.87242(19) 0.3514(2) 0.074(2) Uani 1 1 d .
H51A H 0.3418 0.8836 0.3257 0.111 Uiso 1 1 calc R
H51B H 0.2931 0.8746 0.3335 0.111 Uiso 1 1 calc R
H51C H 0.3267 0.8431 0.3596 0.111 Uiso 1 1 calc R
C52 C 0.31066(18) 0.96014(16) 0.3995(3) 0.0641(19) Uani 1 1 d .
H52A H 0.3087 0.9776 0.4336 0.096 Uiso 1 1 calc R
H52B H 0.2845 0.9617 0.3781 0.096 Uiso 1 1 calc R
H52C H 0.3337 0.9701 0.3756 0.096 Uiso 1 1 calc R

loop_
_atom_site_aniso_label
_atom_site_aniso_U_11
_atom_site_aniso_U_22
_atom_site_aniso_U_33
_atom_site_aniso_U_23
_atom_site_aniso_U_13
_atom_site_aniso_U_12
U1 0.01313(7) 0.01279(7) 0.01235(7) 0.00055(5) 0.00070(5) 0.00053(5)
U2 0.01357(7) 0.01324(7) 0.01418(7) -0.00024(5) 0.00043(5) 0.00095(5)
Si1 0.0234(6) 0.0211(6) 0.0126(5) -0.0002(4) -0.0023(4) 0.0011(4)
Si2 0.0200(6) 0.0237(6) 0.0176(5) 0.0019(4) 0.0049(4) 0.0002(4)
Si3 0.0397(7) 0.0212(6) 0.0183(6) -0.0010(5) 0.0088(5) -0.0052(5)
Si4 0.0358(7) 0.0242(6) 0.0325(7) 0.0059(5) -0.0191(6) -0.0033(5)
N1 0.0145(16) 0.0185(17) 0.0148(15) 0.0025(12) -0.0015(12) 0.0008(13)
N2 0.0186(17) 0.0168(17) 0.0197(17) 0.0031(13) -0.0001(13) -0.0010(13)
N3 0.0269(19) 0.0126(16) 0.0207(17) 0.0012(13) -0.0008(14) -0.0023(13)
N4 0.0234(19) 0.0209(18) 0.035(2) 0.0028(16) 0.0046(16) 0.0065(14)
C1 0.019(2) 0.0134(18) 0.023(2) 0.0029(15) 0.0036(16) -0.0018(15)
C2 0.020(2) 0.0170(19) 0.0157(18) 0.0012(15) 0.0041(15) -0.0053(15)
C3 0.023(2) 0.0090(17) 0.0173(19) 0.0063(14) 0.0006(15) -0.0020(14)
C4 0.023(2) 0.0087(18) 0.0178(19) 0.0008(14) 0.0019(15) -0.0008(14)
C5 0.022(2) 0.0117(18) 0.0180(19) 0.0021(15) 0.0031(15) -0.0022(15)
C6 0.020(2) 0.028(2) 0.034(2) -0.0007(19) 0.0055(18) -0.0019(17)
C7 0.033(2) 0.024(2) 0.018(2) 0.0025(17) 0.0013(17) -0.0050(18)
C8 0.022(2) 0.021(2) 0.023(2) 0.0070(16) -0.0015(16) 0.0031(16)
C9 0.027(2) 0.018(2) 0.027(2) -0.0011(17) 0.0054(18) 0.0004(16)
C10 0.029(2) 0.025(2) 0.029(2) -0.0008(18) 0.0006(18) -0.0036(18)
C11 0.019(2) 0.017(2) 0.030(2) -0.0082(17) -0.0045(17) 0.0057(15)
C12 0.025(2) 0.0115(18) 0.0151(18) -0.0018(14) -0.0027(15) 0.0015(15)
C13 0.0179(19) 0.0103(17) 0.0208(19) -0.0008(15) -0.0042(15) -0.0014(14)
C14 0.029(2) 0.0113(18) 0.0167(19) -0.0018(15) 0.0013(16) 0.0023(15)
C15 0.024(2) 0.0112(18) 0.025(2) -0.0044(15) 0.0095(17) -0.0041(15)
C16 0.028(2) 0.035(3) 0.052(3) -0.025(2) -0.015(2) 0.015(2)
C17 0.050(3) 0.019(2) 0.023(2) 0.0045(17) -0.002(2) 0.0063(19)
C18 0.019(2) 0.029(2) 0.046(3) -0.001(2) 0.000(2) -0.0014(18)
C19 0.051(3) 0.024(2) 0.021(2) -0.0008(18) -0.006(2) 0.008(2)
C20 0.038(3) 0.032(3) 0.052(3) -0.009(2) 0.027(2) -0.004(2)
C21 0.033(2) 0.029(2) 0.020(2) -0.0042(18) -0.0044(18) -0.0014(19)
C22 0.021(2) 0.024(2) 0.022(2) -0.0007(16) -0.0071(16) 0.0029(16)
C23 0.045(3) 0.034(3) 0.018(2) 0.0062(18) -0.0066(19) 0.001(2)
C24 0.026(2) 0.048(3) 0.031(2) -0.008(2) 0.0097(19) 0.003(2)
C25 0.020(2) 0.049(3) 0.036(3) 0.007(2) 0.0053(19) 0.008(2)
C26 0.032(3) 0.029(2) 0.036(3) 0.005(2) 0.012(2) -0.0038(19)
C27 0.021(2) 0.0128(19) 0.028(2) 0.0055(16) 0.0043(17) 0.0049(15)
C28 0.026(2) 0.0107(18) 0.022(2) 0.0018(15) -0.0003(16) 0.0018(15)
C29 0.0168(19) 0.0108(18) 0.025(2) 0.0048(15) 0.0019(16) 0.0002(14)
C30 0.031(2) 0.0145(19) 0.0150(19) 0.0020(15) -0.0002(16) 0.0005(16)
C31 0.020(2) 0.0138(19) 0.033(2) 0.0052(17) -0.0063(17) 0.0015(15)
C32 0.030(2) 0.026(2) 0.039(3) 0.000(2) 0.011(2) 0.0070(19)
C33 0.037(3) 0.022(2) 0.025(2) -0.0003(17) -0.0049(19) -0.0056(18)
C34 0.018(2) 0.025(2) 0.036(2) 0.0021(19) 0.0048(18) -0.0014(17)
C35 0.055(3) 0.027(2) 0.018(2) 0.0022(18) 0.002(2) -0.004(2)
C36 0.030(2) 0.024(2) 0.046(3) 0.001(2) -0.011(2) -0.0025(18)
C37 0.021(2) 0.0131(19) 0.029(2) -0.0063(16) 0.0013(17) 0.0002(15)
C38 0.027(2) 0.0153(19) 0.019(2) -0.0042(15) 0.0008(16) -0.0022(16)
C39 0.020(2) 0.017(2) 0.028(2) -0.0020(16) 0.0001(17) -0.0046(16)
C40 0.035(2) 0.0141(19) 0.018(2) -0.0055(15) -0.0035(17) -0.0034(17)
C41 0.031(2) 0.018(2) 0.022(2) -0.0053(16) 0.0027(17) -0.0002(17)
C42 0.028(2) 0.032(3) 0.046(3) 0.003(2) 0.004(2) 0.0083(19)
C43 0.035(3) 0.021(2) 0.033(2) 0.0000(18) 0.000(2) -0.0037(19)
C44 0.026(2) 0.034(3) 0.038(3) -0.005(2) -0.006(2) -0.0053(19)
C45 0.049(3) 0.026(2) 0.031(2) -0.0008(19) -0.011(2) -0.006(2)
C46 0.041(3) 0.027(2) 0.033(3) -0.003(2) 0.010(2) -0.001(2)
C47 0.063(4) 0.032(3) 0.029(3) -0.006(2) 0.020(2) -0.006(2)
C48 0.067(4) 0.034(3) 0.026(2) 0.008(2) 0.014(2) -0.006(2)
C49 0.024(2) 0.031(3) 0.039(3) -0.002(2) 0.012(2) -0.0045(18)
C50 0.029(3) 0.093(5) 0.076(4) 0.039(4) -0.033(3) -0.019(3)
C51 0.100(5) 0.067(4) 0.054(4) -0.017(3) -0.047(4) 0.010(4)
C52 0.062(4) 0.040(3) 0.090(5) 0.028(3) -0.048(4) -0.006(3)

loop_
_atom_type_symbol
_atom_type_description
_atom_type_scat_dispersion_real
_atom_type_scat_dispersion_imag
_atom_type_scat_source
C C 0.0033 0.0016 'International Tables Vol C Tables 4.2.6.8 and 6.1.1.4'
H H 0.0000 0.0000 'International Tables Vol C Tables 4.2.6.8 and 6.1.1.4'
N N 0.0061 0.0033 'International Tables Vol C Tables 4.2.6.8 and 6.1.1.4'
Si Si 0.0817 0.0704 'International Tables Vol C Tables 4.2.6.8 and 6.1.1.4'
U U -9.6767 9.6646 'International Tables Vol C Tables 4.2.6.8 and 6.1.1.4'

loop_
_geom_angle_atom_site_label_1
_geom_angle_atom_site_label_2
_geom_angle_atom_site_label_3
_geom_angle
N2 U1 N1 99.72(11)
N2 U1 C3 56.68(12)
N1 U1 C3 110.45(11)
N2 U1 C2 75.45(11)
N1 U1 C2 135.75(11)
C3 U1 C2 30.68(11)
N2 U1 C13 79.37(11)
N1 U1 C13 101.45(11)
C3 U1 C13 128.54(11)
C2 U1 C13 120.06(11)
N2 U1 C4 77.40(11)
N1 U1 C4 85.83(11)
C3 U1 C4 30.61(10)
C2 U1 C4 49.98(11)
C13 U1 C4 156.53(11)
N2 U1 C12 108.63(11)
N1 U1 C12 89.52(11)
C3 U1 C12 156.20(11)
C2 U1 C12 134.20(11)
C13 U1 C12 30.10(10)
C4 U1 C12 172.97(11)
N2 U1 C14 76.43(12)
N1 U1 C14 131.16(11)
C3 U1 C14 107.28(11)
C2 U1 C14 91.18(11)
C13 U1 C14 29.72(11)
C4 U1 C14 137.59(11)
C12 U1 C14 48.95(11)
N2 U1 C11 123.71(11)
N1 U1 C11 109.06(11)
C3 U1 C11 139.55(12)
C2 U1 C11 109.72(12)
C13 U1 C11 48.58(11)
C4 U1 C11 149.43(11)
C12 U1 C11 29.18(11)
C14 U1 C11 48.12(11)
N2 U1 C15 102.54(12)
N1 U1 C15 136.62(11)
C3 U1 C15 112.90(11)
C2 U1 C15 86.10(11)
C13 U1 C15 48.20(11)
C4 U1 C15 135.19(11)
C12 U1 C15 48.13(11)
C14 U1 C15 28.81(11)
C11 U1 C15 28.95(11)
N2 U1 C1 103.20(11)
N1 U1 C1 120.77(11)
C3 U1 C1 49.21(11)
C2 U1 C1 29.45(11)
C13 U1 C1 136.02(11)
C4 U1 C1 48.57(11)
C12 U1 C1 131.02(11)
C14 U1 C1 107.19(11)
C11 U1 C1 101.84(11)
C15 U1 C1 89.55(11)
N2 U1 C5 103.88(11)
N1 U1 C5 92.95(10)
C3 U1 C5 48.72(11)
C2 U1 C5 48.27(11)
C13 U1 C5 164.55(11)
C4 U1 C5 29.04(11)
C12 U1 C5 146.48(11)
C14 U1 C5 135.65(11)
C11 U1 C5 121.16(11)
C15 U1 C5 116.73(10)
C1 U1 C5 28.64(10)
N4 U2 N3 99.49(12)
N4 U2 C29 56.23(12)
N3 U2 C29 109.51(11)
N4 U2 C37 82.16(12)
N3 U2 C37 99.15(11)
C29 U2 C37 132.00(12)
N4 U2 C28 78.26(12)
N3 U2 C28 85.97(11)
C29 U2 C28 30.65(11)
C37 U2 C28 160.33(12)
N4 U2 C30 73.63(12)
N3 U2 C30 135.69(11)
C29 U2 C30 30.44(11)
C37 U2 C30 122.22(12)
C28 U2 C30 49.73(11)
N4 U2 C38 111.49(12)
N3 U2 C38 89.41(11)
C29 U2 C38 158.28(11)
C37 U2 C38 29.72(11)
C28 U2 C38 169.83(12)
C30 U2 C38 134.36(11)
N4 U2 C41 76.81(13)
N3 U2 C41 128.67(11)
C29 U2 C41 109.80(12)
C37 U2 C41 29.64(11)
C28 U2 C41 140.00(12)
C30 U2 C41 93.12(11)
C38 U2 C41 48.52(11)
N4 U2 C40 101.54(13)
N3 U2 C40 137.14(11)
C29 U2 C40 113.25(11)
C37 U2 C40 48.23(12)
C28 U2 C40 134.74(11)
C30 U2 C40 86.26(11)
C38 U2 C40 48.11(11)
C41 U2 C40 28.72(12)
N4 U2 C31 101.47(12)
N3 U2 C31 122.74(12)
C29 U2 C31 48.80(11)
C37 U2 C31 136.09(12)
C28 U2 C31 48.23(11)
C30 U2 C31 29.12(11)
C38 U2 C31 129.09(11)
C41 U2 C31 107.86(12)
C40 U2 C31 88.84(11)
N4 U2 C39 124.67(12)
N3 U2 C39 110.42(11)
C29 U2 C39 138.88(12)
C37 U2 C39 48.65(11)
C28 U2 C39 146.50(11)
C30 U2 C39 108.88(12)
C38 U2 C39 29.37(11)
C41 U2 C39 48.05(11)
C40 U2 C39 29.07(11)
C31 U2 C39 99.76(11)
N4 U2 C27 104.15(12)
N3 U2 C27 94.42(11)
C29 U2 C27 48.88(11)
C37 U2 C27 163.92(12)
C28 U2 C27 29.02(11)
C30 U2 C27 48.34(11)
C38 U2 C27 142.99(11)
C41 U2 C27 136.57(12)
C40 U2 C27 115.69(12)
C31 U2 C27 28.72(11)
C39 U2 C27 118.09(11)
N1 Si1 C23 114.93(18)
N1 Si1 C21 114.70(17)
C23 Si1 C21 104.59(19)
N1 Si1 C22 109.04(16)
C23 Si1 C22 105.1(2)
C21 Si1 C22 107.88(19)
N1 Si1 U1 40.41(10)
C23 Si1 U1 131.90(14)
C21 Si1 U1 122.95(13)
C22 Si1 U1 69.04(12)
N1 Si2 C25 113.77(17)
N1 Si2 C26 112.03(18)
C25 Si2 C26 106.8(2)
N1 Si2 C24 113.20(18)
C25 Si2 C24 104.2(2)
C26 Si2 C24 106.2(2)
N3 Si3 C47 115.92(19)
N3 Si3 C48 114.3(2)
C47 Si3 C48 104.5(2)
N3 Si3 C49 107.77(18)
C47 Si3 C49 108.4(2)
C48 Si3 C49 105.3(2)
N3 Si3 U2 39.46(11)
C47 Si3 U2 123.30(15)
C48 Si3 U2 131.51(15)
C49 Si3 U2 68.87(13)
N3 Si4 C50 115.2(2)
N3 Si4 C52 110.4(2)
C50 Si4 C52 106.1(3)
N3 Si4 C51 113.1(2)
C50 Si4 C51 105.8(3)
C52 Si4 C51 105.5(3)
Si1 N1 Si2 118.20(17)
Si1 N1 U1 110.69(15)
Si2 N1 U1 131.11(16)
C8 N2 U1 110.6(2)
Si3 N3 Si4 118.11(19)
Si3 N3 U2 112.32(16)
Si4 N3 U2 129.56(18)
C34 N4 U2 111.5(2)
C5 C1 C2 107.8(3)
C5 C1 C6 124.4(4)
C2 C1 C6 127.1(3)
C5 C1 U1 76.9(2)
C2 C1 U1 69.9(2)
C6 C1 U1 126.2(2)
C3 C2 C1 107.9(3)
C3 C2 C7 125.9(4)
C1 C2 C7 125.6(3)
C3 C2 U1 72.0(2)
C1 C2 U1 80.6(2)
C7 C2 U1 120.6(2)
C2 C3 C4 108.4(3)
C2 C3 C8 122.8(3)
C4 C3 C8 123.6(3)
C2 C3 U1 77.3(2)
C4 C3 U1 78.8(2)
C8 C3 U1 90.0(2)
C5 C4 C3 107.2(3)
C5 C4 C9 126.3(3)
C3 C4 C9 126.3(3)
C5 C4 U1 80.7(2)
C3 C4 U1 70.64(19)
C9 C4 U1 118.3(2)
C4 C5 C1 108.7(3)
C4 C5 C10 125.9(3)
C1 C5 C10 124.3(3)
C4 C5 U1 70.2(2)
C1 C5 U1 74.4(2)
C10 C5 U1 130.8(2)
N2 C8 C3 102.5(3)
N2 C8 U1 42.44(16)
C3 C8 U1 60.20(18)
C12 C11 C15 107.9(3)
C12 C11 C16 127.9(4)
C15 C11 C16 123.1(4)
C12 C11 U1 72.6(2)
C15 C11 U1 76.2(2)
C16 C11 U1 126.2(3)
C11 C12 C13 107.6(3)
C11 C12 C17 127.5(4)
C13 C12 C17 124.4(4)
C11 C12 U1 78.2(2)
C13 C12 U1 73.6(2)
C17 C12 U1 120.1(2)
C14 C13 C12 108.2(3)
C14 C13 C18 126.3(3)
C12 C13 C18 125.1(3)
C14 C13 U1 77.8(2)
C12 C13 U1 76.3(2)
C18 C13 U1 118.3(3)
C15 C14 C13 107.7(3)
C15 C14 C19 127.1(4)
C13 C14 C19 124.6(4)
C15 C14 U1 77.7(2)
C13 C14 U1 72.5(2)
C19 C14 U1 122.6(2)
C14 C15 C11 108.6(3)
C14 C15 C20 127.3(4)
C11 C15 C20 123.0(4)
C14 C15 U1 73.5(2)
C11 C15 U1 74.9(2)
C20 C15 U1 127.4(3)
C28 C27 C31 108.3(3)
C28 C27 C32 125.9(4)
C31 C27 C32 124.4(4)
C28 C27 U2 71.1(2)
C31 C27 U2 75.3(2)
C32 C27 U2 129.9(3)
C27 C28 C29 107.5(3)
C27 C28 C33 127.3(4)
C29 C28 C33 124.9(4)
C27 C28 U2 79.9(2)
C29 C28 U2 71.3(2)
C33 C28 U2 119.2(2)
C30 C29 C28 108.1(3)
C30 C29 C34 121.6(3)
C28 C29 C34 125.5(4)
C30 C29 U2 78.2(2)
C28 C29 U2 78.0(2)
C34 C29 U2 90.8(2)
C31 C30 C29 107.4(3)
C31 C30 C35 128.1(4)
C29 C30 C35 124.1(4)
C31 C30 U2 79.5(2)
C29 C30 U2 71.3(2)
C35 C30 U2 120.1(3)
C30 C31 C27 108.7(3)
C30 C31 C36 125.6(4)
C27 C31 C36 125.1(4)
C30 C31 U2 71.4(2)
C27 C31 U2 75.9(2)
C36 C31 U2 125.5(3)
N4 C34 C29 101.0(3)
N4 C34 U2 41.89(17)
C29 C34 U2 59.45(18)
C38 C37 C41 108.2(3)
C38 C37 C42 125.7(4)
C41 C37 C42 125.5(4)
C38 C37 U2 77.2(2)
C41 C37 U2 77.9(2)
C42 C37 U2 118.7(3)
C37 C38 C39 107.9(3)
C37 C38 C43 125.6(4)
C39 C38 C43 126.1(4)
C37 C38 U2 73.1(2)
C39 C38 U2 77.6(2)
C43 C38 U2 121.2(2)
C40 C39 C38 106.9(3)
C40 C39 C44 124.1(4)
C38 C39 C44 128.0(4)
C40 C39 U2 75.2(2)
C38 C39 U2 73.1(2)
C44 C39 U2 126.0(3)
C41 C40 C39 108.9(4)
C41 C40 C45 127.2(4)
C39 C40 C45 122.8(4)
C41 C40 U2 74.2(2)
C39 C40 U2 75.7(2)
C45 C40 U2 125.8(3)
C40 C41 C37 108.0(4)
C40 C41 C46 126.8(4)
C37 C41 C46 124.8(4)
C40 C41 U2 77.1(2)
C37 C41 U2 72.5(2)
C46 C41 U2 122.3(3)

loop_
_geom_bond_atom_site_label_1
_geom_bond_atom_site_label_2
_geom_bond_distance
U1 N2 2.192(3)
U1 N1 2.323(3)
U1 C3 2.639(3)
U1 C2 2.708(4)
U1 C13 2.721(3)
U1 C4 2.744(4)
U1 C12 2.756(4)
U1 C14 2.790(4)
U1 C11 2.827(4)
U1 C15 2.844(4)
U1 C1 2.845(4)
U1 C5 2.877(4)
U2 N4 2.201(4)
U2 N3 2.309(3)
U2 C29 2.642(3)
U2 C37 2.721(4)
U2 C28 2.728(4)
U2 C30 2.730(4)
U2 C38 2.774(4)
U2 C41 2.789(4)
U2 C40 2.825(4)
U2 C31 2.832(4)
U2 C39 2.832(4)
U2 C27 2.839(4)
Si1 N1 1.732(3)
Si1 C23 1.867(4)
Si1 C21 1.882(4)
Si1 C22 1.888(4)
Si2 N1 1.735(3)
Si2 C25 1.853(4)
Si2 C26 1.868(4)
Si2 C24 1.874(4)
Si3 N3 1.718(3)
Si3 C47 1.878(4)
Si3 C48 1.878(4)
Si3 C49 1.885(4)
Si4 N3 1.741(3)
Si4 C50 1.840(5)
Si4 C52 1.866(5)
Si4 C51 1.885(5)
N2 C8 1.473(5)
N4 C34 1.477(5)
C1 C5 1.415(5)
C1 C2 1.417(5)
C1 C6 1.504(5)
C2 C3 1.416(5)
C2 C7 1.509(5)
C3 C4 1.424(5)
C3 C8 1.510(5)
C4 C5 1.415(5)
C4 C9 1.500(5)
C5 C10 1.496(5)
C11 C12 1.408(5)
C11 C15 1.418(5)
C11 C16 1.503(5)
C12 C13 1.423(5)
C12 C17 1.493(5)
C13 C14 1.415(5)
C13 C18 1.503(5)
C14 C15 1.403(5)
C14 C19 1.505(5)
C15 C20 1.514(5)
C27 C28 1.399(5)
C27 C31 1.407(5)
C27 C32 1.512(5)
C28 C29 1.422(5)
C28 C33 1.521(5)
C29 C30 1.413(5)
C29 C34 1.522(5)
C30 C31 1.402(5)
C30 C35 1.504(5)
C31 C36 1.504(5)
C37 C38 1.410(5)
C37 C41 1.411(5)
C37 C42 1.507(6)
C38 C39 1.422(5)
C38 C43 1.516(5)
C39 C40 1.420(5)
C39 C44 1.507(5)
C40 C41 1.393(6)
C40 C45 1.513(5)
C41 C46 1.506(6)
